data_4306348
loop_
_publ_author_name
'Theocharis C. Stamatatos'
'Vassilis Tangoulis'
'Catherine P. Raptopoulou'
'Aris Terzis'
'Giannis S. Papaefstathiou'
'Spyros P. Perlepes'

_publ_section_title
;
Di-2-pyridyl Ketone/Benzoate/Azide Combination as a Source of Copper(II)
Clusters and Coordination Polymers: Dependence of the Product Identity on
the Solvent
;
_journal_name_full 'Inorganic Chemistry'
_journal_page_first 7969
_journal_page_last 7971
_journal_paper_doi 10.1021/ic801196u
_journal_volume 47
_journal_year 2008
_chemical_formula_sum 'C38 H32 Cu4 N16 O8'
_chemical_formula_weight 1094.96
_chemical_name_systematic
;
  ?
;
_space_group_IT_number 14
_symmetry_cell_setting monoclinic
_symmetry_space_group_name_Hall '-P 2ybc'
_symmetry_space_group_name_H-M 'P 1 21/c 1'
_atom_sites_solution_hydrogens geom
_atom_sites_solution_primary direct
_atom_sites_solution_secondary difmap
_audit_creation_method SHELXL-97
_cell_angle_alpha 90.00
_cell_angle_beta 114.46(2)
_cell_angle_gamma 90.00
_cell_formula_units_Z 4
_cell_length_a 21.690(10)
_cell_length_b 12.867(9)
_cell_length_c 16.810(10)
_cell_measurement_reflns_used 25
_cell_measurement_temperature 298
_cell_measurement_theta_max 27
_cell_measurement_theta_min 11
_cell_volume 4270(4)
_computing_structure_refinement 'SHELXL-97 (Sheldrick, 1997)'
_computing_structure_solution 'SHELXS-97 (Sheldrick, 1997)'
_diffrn_ambient_temperature 298
_diffrn_measured_fraction_theta_full 0.996
_diffrn_measured_fraction_theta_max 0.996
_diffrn_measurement_device_type 'P21 Nicolet upgraded by Crystal Logic'
_diffrn_measurement_method \q/2\q
_diffrn_radiation_monochromator graphite
_diffrn_radiation_source 'fine-focus sealed tube'
_diffrn_radiation_type CuK\a
_diffrn_radiation_wavelength 1.54180
_diffrn_reflns_av_R_equivalents 0.0373
_diffrn_reflns_av_sigmaI/netI 0.0438
_diffrn_reflns_limit_h_max 24
_diffrn_reflns_limit_h_min -21
_diffrn_reflns_limit_k_max 14
_diffrn_reflns_limit_k_min 0
_diffrn_reflns_limit_l_max 0
_diffrn_reflns_limit_l_min -18
_diffrn_reflns_number 6410
_diffrn_reflns_theta_full 59.13
_diffrn_reflns_theta_max 59.13
_diffrn_reflns_theta_min 2.24
_diffrn_standards_decay_% -2.9
_diffrn_standards_interval_count 97
_diffrn_standards_number 3
_exptl_absorpt_coefficient_mu 2.859
_exptl_absorpt_correction_T_max 1.00
_exptl_absorpt_correction_T_min 0.79
_exptl_absorpt_correction_type 'psi-scan empirical'
_exptl_crystal_colour green
_exptl_crystal_density_diffrn 1.703
_exptl_crystal_density_method 'not measured'
_exptl_crystal_description parall
_exptl_crystal_F_000 2208
_exptl_crystal_size_max 0.35
_exptl_crystal_size_mid 0.15
_exptl_crystal_size_min 0.05
_refine_diff_density_max 0.309
_refine_diff_density_min -0.601
_refine_diff_density_rms 0.069
_refine_ls_extinction_method none
_refine_ls_goodness_of_fit_ref 1.065
_refine_ls_hydrogen_treatment refall
_refine_ls_matrix_type full
_refine_ls_number_parameters 723
_refine_ls_number_reflns 6147
_refine_ls_number_restraints 0
_refine_ls_restrained_S_all 1.065
_refine_ls_R_factor_all 0.0446
_refine_ls_R_factor_gt 0.0389
_refine_ls_shift/su_max 0.005
_refine_ls_shift/su_mean 0.000
_refine_ls_structure_factor_coef Fsqd
_refine_ls_weighting_details 'calc w=1/[\s^2^(Fo^2^)+(0.0516P)^2^+4.8157P] where P=(Fo^2^+2Fc^2^)/3'
_refine_ls_weighting_scheme calc
_refine_ls_wR_factor_gt 0.1025
_refine_ls_wR_factor_ref 0.1079
_reflns_number_gt 5448
_reflns_number_total 6147
_reflns_threshold_expression >2sigma(I)
_cod_data_source_file ic801196u_si_002_1.cif
_cod_data_source_block pehz28
_cod_database_code 4306348

loop_
_symmetry_equiv_pos_as_xyz
'x, y, z'
'x, -y+1/2, z+1/2'
'-x, -y, -z'
'-x, y-1/2, -z-1/2'

loop_
_atom_site_label
_atom_site_type_symbol
_atom_site_fract_x
_atom_site_fract_y
_atom_site_fract_z
_atom_site_U_iso_or_equiv
_atom_site_adp_type
_atom_site_occupancy
_atom_site_symmetry_multiplicity
_atom_site_calc_flag
_atom_site_refinement_flags
_atom_site_disorder_assembly
_atom_site_disorder_group
Cu1 Cu 0.00122(2) 0.54646(3) 0.09218(3) 0.02928(14) Uani 1 1 d . . .
Cu2 Cu 0.15085(2) 0.50375(3) 0.22017(3) 0.03435(15) Uani 1 1 d . . .
Cu3 Cu 0.36760(2) 0.50919(4) 0.57142(3) 0.03807(16) Uani 1 1 d . . .
Cu4 Cu 0.51146(2) 0.54933(4) 0.59426(3) 0.03176(14) Uani 1 1 d . . .
O1 O 0.05969(11) 0.52124(17) 0.21533(14) 0.0318(5) Uani 1 1 d . . .
N1 N -0.04996(13) 0.4303(2) 0.11128(17) 0.0320(6) Uani 1 1 d . . .
N2 N 0.14847(15) 0.3752(2) 0.28644(18) 0.0382(7) Uani 1 1 d . . .
O11 O 0.45887(11) 0.52654(17) 0.66276(14) 0.0335(5) Uani 1 1 d . . .
N11 N 0.36814(14) 0.3850(2) 0.63985(19) 0.0398(7) Uani 1 1 d . . .
N12 N 0.56707(14) 0.4370(2) 0.66833(17) 0.0357(6) Uani 1 1 d . . .
O21 O 0.04246(11) 0.68023(17) 0.09488(15) 0.0364(5) Uani 1 1 d . . .
O22 O 0.15185(12) 0.64251(18) 0.17401(16) 0.0403(6) Uani 1 1 d . . .
O31 O 0.36095(12) 0.64985(19) 0.53077(17) 0.0458(6) Uani 1 1 d . . .
O32 O 0.46695(12) 0.68039(18) 0.54719(16) 0.0402(6) Uani 1 1 d . . .
N21 N -0.06283(15) 0.5684(2) -0.03159(18) 0.0364(6) Uani 1 1 d . . .
N24 N 0.22943(17) 0.4577(2) 0.2032(3) 0.0518(9) Uani 1 1 d . . .
N27 N 0.21882(18) 0.5840(3) 0.3656(2) 0.0609(10) Uani 1 1 d . . .
N29 N 0.27935(19) 0.4756(3) 0.4837(3) 0.0671(11) Uani 1 1 d . . .
N30 N 0.56697(15) 0.5667(2) 0.52609(19) 0.0377(7) Uani 1 1 d . . .
C1 C 0.2006(2) 0.3098(3) 0.3243(3) 0.0516(10) Uani 1 1 d . . .
C2 C 0.2021(2) 0.2373(3) 0.3855(3) 0.0594(11) Uani 1 1 d . . .
C3 C 0.1494(2) 0.2361(3) 0.4110(3) 0.0544(10) Uani 1 1 d . . .
C4 C 0.0962(2) 0.3036(3) 0.3730(2) 0.0460(9) Uani 1 1 d . . .
C5 C 0.09614(17) 0.3717(3) 0.3083(2) 0.0353(7) Uani 1 1 d . . .
C6 C 0.03815(17) 0.4470(2) 0.2585(2) 0.0326(7) Uani 1 1 d . . .
O2 O 0.02182(14) 0.49092(19) 0.32396(16) 0.0439(6) Uani 1 1 d . . .
C7 C -0.02369(17) 0.3895(3) 0.1918(2) 0.0348(7) Uani 1 1 d . . .
C8 C -0.0534(2) 0.3056(4) 0.2130(3) 0.0550(11) Uani 1 1 d . . .
C9 C -0.1105(2) 0.2621(4) 0.1497(3) 0.0651(13) Uani 1 1 d . . .
C10 C -0.1378(2) 0.3034(3) 0.0672(3) 0.0516(10) Uani 1 1 d . . .
C11 C -0.10679(18) 0.3885(3) 0.0498(2) 0.0412(8) Uani 1 1 d . . .
C12 C -0.0350(3) 0.5608(4) 0.2929(4) 0.0600(12) Uani 1 1 d . . .
C21 C 0.3142(2) 0.3240(3) 0.6242(3) 0.0524(10) Uani 1 1 d . . .
C22 C 0.3122(2) 0.2542(3) 0.6844(3) 0.0577(11) Uani 1 1 d . . .
C23 C 0.3668(2) 0.2476(3) 0.7637(3) 0.0558(11) Uani 1 1 d . . .
C24 C 0.4228(2) 0.3088(3) 0.7804(3) 0.0477(9) Uani 1 1 d . . .
C25 C 0.42248(17) 0.3764(3) 0.7158(2) 0.0357(8) Uani 1 1 d . . .
C26 C 0.48139(17) 0.4487(3) 0.7263(2) 0.0348(7) Uani 1 1 d . . .
O12 O 0.50160(13) 0.4886(2) 0.81175(15) 0.0443(6) Uani 1 1 d . . .
C27 C 0.54176(17) 0.3917(3) 0.7206(2) 0.0376(8) Uani 1 1 d . . .
C28 C 0.5725(2) 0.3061(4) 0.7703(3) 0.0591(12) Uani 1 1 d . . .
C29 C 0.6318(3) 0.2698(4) 0.7681(3) 0.0770(16) Uani 1 1 d . . .
C30 C 0.6590(2) 0.3180(4) 0.7181(3) 0.0658(13) Uani 1 1 d . . .
C31 C 0.62520(19) 0.4011(3) 0.6684(2) 0.0466(9) Uani 1 1 d . . .
C32 C 0.5572(3) 0.5598(4) 0.8403(3) 0.0646(13) Uani 1 1 d . . .
C41 C 0.10435(17) 0.7038(3) 0.1309(2) 0.0326(7) Uani 1 1 d . . .
C42 C 0.12292(17) 0.8132(3) 0.1195(2) 0.0361(8) Uani 1 1 d . . .
C43 C 0.1839(2) 0.8544(3) 0.1761(4) 0.0687(14) Uani 1 1 d . . .
C44 C 0.2012(3) 0.9558(4) 0.1650(5) 0.092(2) Uani 1 1 d . . .
C45 C 0.1577(3) 1.0140(4) 0.0959(4) 0.0707(14) Uani 1 1 d . . .
C46 C 0.0976(3) 0.9742(3) 0.0413(3) 0.0598(12) Uani 1 1 d . . .
C47 C 0.0788(2) 0.8743(3) 0.0531(3) 0.0453(9) Uani 1 1 d . . .
C51 C 0.40545(17) 0.7060(3) 0.5231(2) 0.0343(7) Uani 1 1 d . . .
C52 C 0.38492(18) 0.8111(3) 0.4828(2) 0.0360(8) Uani 1 1 d . . .
C53 C 0.4289(2) 0.8712(3) 0.4623(3) 0.0491(9) Uani 1 1 d . . .
C54 C 0.4085(3) 0.9669(3) 0.4225(3) 0.0586(11) Uani 1 1 d . . .
C55 C 0.3435(3) 1.0020(3) 0.4031(3) 0.0609(12) Uani 1 1 d . . .
C56 C 0.3005(3) 0.9437(4) 0.4248(4) 0.0736(15) Uani 1 1 d . . .
C57 C 0.3208(2) 0.8473(3) 0.4641(3) 0.0599(12) Uani 1 1 d . . .
N22 N -0.07350(16) 0.6564(2) -0.05957(18) 0.0441(7) Uani 1 1 d . . .
N23 N -0.0851(3) 0.7375(3) -0.0888(3) 0.0874(15) Uani 1 1 d . . .
N25 N 0.24181(19) 0.4894(3) 0.1467(3) 0.0681(11) Uani 1 1 d . . .
N26 N 0.2565(3) 0.5163(7) 0.0919(4) 0.156(4) Uani 1 1 d . . .
N28 N 0.24921(16) 0.5330(3) 0.4244(2) 0.0474(8) Uani 1 1 d . . .
N31 N 0.57967(17) 0.6557(2) 0.5139(2) 0.0479(8) Uani 1 1 d . . .
N32 N 0.5945(3) 0.7377(3) 0.5028(3) 0.0898(15) Uani 1 1 d . . .
H1 H 0.2329(19) 0.314(3) 0.307(2) 0.039(10) Uiso 1 1 d . . .
H2 H 0.243(2) 0.196(4) 0.416(3) 0.063(13) Uiso 1 1 d . . .
H3 H 0.150(2) 0.188(4) 0.458(3) 0.064(13) Uiso 1 1 d . . .
H4 H 0.061(2) 0.309(3) 0.391(3) 0.058(13) Uiso 1 1 d . . .
H8 H -0.0375(19) 0.284(3) 0.270(3) 0.048(11) Uiso 1 1 d . . .
H9 H -0.129(3) 0.198(4) 0.167(3) 0.088(16) Uiso 1 1 d . . .
H10 H -0.178(2) 0.277(3) 0.020(3) 0.062(13) Uiso 1 1 d . . .
H11 H -0.126(2) 0.425(3) -0.004(3) 0.054(12) Uiso 1 1 d . . .
H12A H -0.081(3) 0.526(5) 0.264(4) 0.10(2) Uiso 1 1 d . . .
H12B H -0.031(3) 0.610(4) 0.256(4) 0.080(16) Uiso 1 1 d . . .
H12C H -0.039(3) 0.598(5) 0.338(4) 0.11(2) Uiso 1 1 d . . .
H21 H 0.278(2) 0.334(3) 0.571(3) 0.059(13) Uiso 1 1 d . . .
H22 H 0.271(2) 0.213(4) 0.669(3) 0.069(14) Uiso 1 1 d . . .
H23 H 0.369(2) 0.207(3) 0.807(3) 0.053(12) Uiso 1 1 d . . .
H24 H 0.457(2) 0.310(3) 0.828(3) 0.051(12) Uiso 1 1 d . . .
H28 H 0.555(2) 0.274(4) 0.810(3) 0.077(15) Uiso 1 1 d . . .
H29 H 0.657(3) 0.212(4) 0.811(3) 0.085(16) Uiso 1 1 d . . .
H30 H 0.705(2) 0.294(4) 0.719(3) 0.071(14) Uiso 1 1 d . . .
H31 H 0.641(2) 0.439(4) 0.629(3) 0.069(14) Uiso 1 1 d . . .
H32A H 0.552(3) 0.625(5) 0.801(4) 0.11(2) Uiso 1 1 d . . .
H32B H 0.607(4) 0.531(5) 0.846(5) 0.13(3) Uiso 1 1 d . . .
H32C H 0.564(3) 0.577(5) 0.891(5) 0.12(3) Uiso 1 1 d . . .
H43 H 0.213(2) 0.817(4) 0.228(3) 0.080(15) Uiso 1 1 d . . .
H44 H 0.245(3) 0.983(4) 0.203(4) 0.091(18) Uiso 1 1 d . . .
H45 H 0.168(3) 1.091(5) 0.088(4) 0.101(18) Uiso 1 1 d . . .
H46 H 0.072(3) 1.012(4) 0.006(3) 0.068(16) Uiso 1 1 d . . .
H47 H 0.038(2) 0.849(3) 0.020(3) 0.043(10) Uiso 1 1 d . . .
H53 H 0.474(2) 0.844(3) 0.475(3) 0.054(11) Uiso 1 1 d . . .
H54 H 0.440(2) 1.002(3) 0.407(3) 0.062(13) Uiso 1 1 d . . .
H55 H 0.331(3) 1.073(4) 0.376(3) 0.086(16) Uiso 1 1 d . . .
H56 H 0.259(3) 0.971(4) 0.416(3) 0.079(16) Uiso 1 1 d . . .
H57 H 0.290(3) 0.804(4) 0.476(3) 0.091(17) Uiso 1 1 d . . .

loop_
_atom_site_aniso_label
_atom_site_aniso_U_11
_atom_site_aniso_U_22
_atom_site_aniso_U_33
_atom_site_aniso_U_23
_atom_site_aniso_U_13
_atom_site_aniso_U_12
Cu1 0.0340(3) 0.0272(3) 0.0264(3) 0.00286(18) 0.0123(2) -0.00034(19)
Cu2 0.0387(3) 0.0267(3) 0.0415(3) 0.0063(2) 0.0205(2) 0.0054(2)
Cu3 0.0357(3) 0.0351(3) 0.0364(3) 0.0094(2) 0.0080(2) -0.0044(2)
Cu4 0.0343(3) 0.0326(3) 0.0301(3) 0.00486(19) 0.0150(2) 0.00138(19)
O1 0.0365(12) 0.0304(11) 0.0278(11) 0.0043(9) 0.0126(10) -0.0024(9)
N1 0.0338(14) 0.0353(15) 0.0290(15) 0.0000(12) 0.0152(12) -0.0017(12)
N2 0.0469(17) 0.0311(15) 0.0374(15) 0.0030(12) 0.0184(13) 0.0069(13)
O11 0.0351(12) 0.0356(12) 0.0297(12) 0.0078(10) 0.0133(10) 0.0035(10)
N11 0.0420(16) 0.0381(16) 0.0379(16) 0.0063(13) 0.0152(14) -0.0041(13)
N12 0.0357(15) 0.0425(16) 0.0278(14) 0.0014(12) 0.0119(12) 0.0056(13)
O21 0.0385(13) 0.0272(12) 0.0384(13) 0.0054(10) 0.0107(11) -0.0002(10)
O22 0.0397(13) 0.0312(12) 0.0501(14) 0.0118(11) 0.0186(11) 0.0063(11)
O31 0.0397(13) 0.0345(13) 0.0592(16) 0.0121(12) 0.0165(12) -0.0006(11)
O32 0.0403(14) 0.0347(13) 0.0477(14) 0.0057(11) 0.0202(11) -0.0001(10)
N21 0.0425(16) 0.0315(16) 0.0352(15) 0.0045(12) 0.0161(13) 0.0014(12)
N24 0.053(2) 0.0428(18) 0.072(2) 0.0158(17) 0.0376(19) 0.0165(15)
N27 0.056(2) 0.051(2) 0.054(2) 0.0025(18) 0.0020(18) 0.0161(18)
N29 0.051(2) 0.059(2) 0.064(2) 0.024(2) -0.0033(19) -0.0128(18)
N30 0.0472(17) 0.0331(16) 0.0384(16) 0.0012(12) 0.0231(14) -0.0022(13)
C1 0.056(2) 0.041(2) 0.064(3) 0.0097(19) 0.031(2) 0.0143(19)
C2 0.070(3) 0.039(2) 0.064(3) 0.020(2) 0.021(2) 0.016(2)
C3 0.068(3) 0.041(2) 0.050(2) 0.0169(19) 0.020(2) 0.002(2)
C4 0.054(2) 0.041(2) 0.041(2) 0.0096(17) 0.0189(19) -0.0003(18)
C5 0.0448(19) 0.0318(18) 0.0273(16) -0.0004(14) 0.0128(15) -0.0022(15)
C6 0.0405(19) 0.0318(17) 0.0268(16) 0.0037(13) 0.0152(15) -0.0009(14)
O2 0.0571(16) 0.0480(15) 0.0335(13) 0.0038(11) 0.0258(12) 0.0092(12)
C7 0.0383(18) 0.0352(18) 0.0348(18) 0.0016(15) 0.0190(15) -0.0013(15)
C8 0.057(2) 0.060(3) 0.048(2) 0.014(2) 0.021(2) -0.017(2)
C9 0.058(3) 0.069(3) 0.070(3) 0.007(2) 0.028(2) -0.028(2)
C10 0.043(2) 0.059(3) 0.051(2) -0.005(2) 0.0176(19) -0.0206(19)
C11 0.0380(19) 0.049(2) 0.038(2) -0.0035(17) 0.0168(16) -0.0058(17)
C12 0.076(3) 0.055(3) 0.063(3) 0.004(2) 0.042(3) 0.018(2)
C21 0.054(2) 0.045(2) 0.054(2) 0.0071(19) 0.018(2) -0.0133(19)
C22 0.061(3) 0.047(2) 0.069(3) 0.010(2) 0.031(2) -0.012(2)
C23 0.072(3) 0.046(2) 0.065(3) 0.021(2) 0.043(2) 0.003(2)
C24 0.054(2) 0.048(2) 0.046(2) 0.0128(19) 0.025(2) 0.0077(19)
C25 0.0432(19) 0.0319(18) 0.0369(19) 0.0051(14) 0.0215(16) 0.0066(15)
C26 0.0396(18) 0.0375(19) 0.0286(17) 0.0050(14) 0.0154(15) 0.0032(15)
O12 0.0502(15) 0.0567(16) 0.0273(12) -0.0014(11) 0.0173(11) -0.0052(12)
C27 0.0363(18) 0.047(2) 0.0287(17) 0.0052(15) 0.0130(14) 0.0058(16)
C28 0.060(3) 0.068(3) 0.055(3) 0.031(2) 0.029(2) 0.025(2)
C29 0.070(3) 0.090(4) 0.080(3) 0.044(3) 0.040(3) 0.046(3)
C30 0.058(3) 0.084(3) 0.062(3) 0.024(2) 0.031(2) 0.035(2)
C31 0.043(2) 0.062(3) 0.039(2) 0.0061(19) 0.0207(17) 0.0097(19)
C32 0.072(3) 0.074(3) 0.047(3) -0.012(2) 0.024(2) -0.019(3)
C41 0.0393(19) 0.0306(17) 0.0310(17) -0.0002(14) 0.0178(15) 0.0011(15)
C42 0.0421(19) 0.0255(16) 0.0439(19) 0.0049(15) 0.0211(16) 0.0017(14)
C43 0.044(2) 0.041(2) 0.093(4) 0.020(2) 0.000(2) -0.0052(19)
C44 0.053(3) 0.050(3) 0.137(5) 0.020(3) 0.004(3) -0.018(2)
C45 0.069(3) 0.040(2) 0.096(4) 0.021(2) 0.027(3) -0.005(2)
C46 0.072(3) 0.040(2) 0.062(3) 0.022(2) 0.022(2) 0.003(2)
C47 0.051(2) 0.034(2) 0.042(2) 0.0075(17) 0.0104(18) -0.0005(18)
C51 0.044(2) 0.0292(17) 0.0329(17) -0.0026(14) 0.0186(15) -0.0032(15)
C52 0.047(2) 0.0279(17) 0.0363(18) 0.0007(14) 0.0209(16) 0.0000(15)
C53 0.053(2) 0.042(2) 0.060(2) 0.0085(19) 0.031(2) 0.0007(19)
C54 0.072(3) 0.041(2) 0.075(3) 0.018(2) 0.043(3) 0.000(2)
C55 0.075(3) 0.039(2) 0.077(3) 0.018(2) 0.039(3) 0.012(2)
C56 0.068(3) 0.056(3) 0.109(4) 0.037(3) 0.049(3) 0.031(2)
C57 0.055(3) 0.050(2) 0.088(3) 0.026(2) 0.043(2) 0.013(2)
N22 0.059(2) 0.0370(19) 0.0298(15) -0.0003(14) 0.0116(14) 0.0061(15)
N23 0.130(4) 0.037(2) 0.063(3) 0.0125(19) 0.007(2) 0.014(2)
N25 0.054(2) 0.089(3) 0.073(3) 0.028(2) 0.037(2) 0.027(2)
N26 0.110(5) 0.273(9) 0.127(5) 0.109(6) 0.090(4) 0.083(5)
N28 0.0347(16) 0.0498(19) 0.050(2) -0.0017(18) 0.0103(16) -0.0021(15)
N31 0.062(2) 0.043(2) 0.0519(19) -0.0022(15) 0.0365(17) -0.0031(16)
N32 0.141(4) 0.042(2) 0.134(4) -0.001(2) 0.105(4) -0.016(2)

loop_
_atom_type_symbol
_atom_type_description
_atom_type_scat_dispersion_real
_atom_type_scat_dispersion_imag
_atom_type_scat_source
C C 0.0181 0.0091 'International Tables Vol C Tables 4.2.6.8 and 6.1.1.4'
H H 0.0000 0.0000 'International Tables Vol C Tables 4.2.6.8 and 6.1.1.4'
N N 0.0311 0.0180 'International Tables Vol C Tables 4.2.6.8 and 6.1.1.4'
O O 0.0492 0.0322 'International Tables Vol C Tables 4.2.6.8 and 6.1.1.4'
Cu Cu -1.9646 0.5888 'International Tables Vol C Tables 4.2.6.8 and 6.1.1.4'

loop_
_geom_angle_atom_site_label_1
_geom_angle_atom_site_label_2
_geom_angle_atom_site_label_3
_geom_angle
_geom_angle_site_symmetry_1
_geom_angle_site_symmetry_3
_geom_angle_publ_flag
O21 Cu1 O1 91.83(9) . . ?
O21 Cu1 N1 163.95(11) . . ?
O1 Cu1 N1 82.15(10) . . ?
O21 Cu1 N21 90.83(11) . . ?
O1 Cu1 N21 176.49(11) . . ?
N1 Cu1 N21 94.69(12) . . ?
O21 Cu1 N21 102.57(10) . 3_565 ?
O1 Cu1 N21 96.46(10) . 3_565 ?
N1 Cu1 N21 92.92(11) . 3_565 ?
N21 Cu1 N21 85.20(12) . 3_565 ?
N24 Cu2 O22 93.79(12) . . ?
N24 Cu2 O1 164.91(13) . . ?
O22 Cu2 O1 93.19(9) . . ?
N24 Cu2 N2 93.23(13) . . ?
O22 Cu2 N2 169.23(11) . . ?
O1 Cu2 N2 81.95(10) . . ?
O31 Cu3 N29 91.99(13) . . ?
O31 Cu3 O11 94.27(10) . . ?
N29 Cu3 O11 173.57(13) . . ?
O31 Cu3 N11 163.01(12) . . ?
N29 Cu3 N11 91.66(14) . . ?
O11 Cu3 N11 82.78(11) . . ?
O31 Cu3 Cu4 78.79(8) . . ?
N29 Cu3 Cu4 141.59(14) . . ?
O11 Cu3 Cu4 39.10(7) . . ?
N11 Cu3 Cu4 107.96(9) . . ?
O32 Cu4 O11 93.30(10) . . ?
O32 Cu4 N12 165.85(11) . . ?
O11 Cu4 N12 82.57(11) . . ?
O32 Cu4 N30 89.15(11) . . ?
O11 Cu4 N30 177.54(11) . . ?
N12 Cu4 N30 95.08(12) . . ?
O32 Cu4 Cu3 77.53(7) . . ?
O11 Cu4 Cu3 39.15(7) . . ?
N12 Cu4 Cu3 106.59(9) . . ?
N30 Cu4 Cu3 141.67(9) . . ?
C6 O1 Cu1 117.08(19) . . ?
C6 O1 Cu2 116.77(19) . . ?
Cu1 O1 Cu2 105.31(11) . . ?
C7 N1 C11 119.3(3) . . ?
C7 N1 Cu1 115.5(2) . . ?
C11 N1 Cu1 125.2(2) . . ?
C5 N2 C1 119.7(3) . . ?
C5 N2 Cu2 113.8(2) . . ?
C1 N2 Cu2 124.8(3) . . ?
C26 O11 Cu4 117.0(2) . . ?
C26 O11 Cu3 116.1(2) . . ?
Cu4 O11 Cu3 101.74(11) . . ?
C25 N11 C21 119.5(3) . . ?
C25 N11 Cu3 114.5(2) . . ?
C21 N11 Cu3 124.6(3) . . ?
C31 N12 C27 119.1(3) . . ?
C31 N12 Cu4 125.8(3) . . ?
C27 N12 Cu4 115.1(2) . . ?
C41 O21 Cu1 128.1(2) . . ?
C41 O22 Cu2 131.3(2) . . ?
C51 O31 Cu3 129.2(2) . . ?
C51 O32 Cu4 129.5(2) . . ?
N22 N21 Cu1 118.5(2) . . ?
N22 N21 Cu1 116.6(2) . 3_565 ?
Cu1 N21 Cu1 94.80(12) . 3_565 ?
N25 N24 Cu2 121.9(3) . . ?
N28 N29 Cu3 122.0(3) . . ?
N31 N30 Cu4 115.9(2) . . ?
N2 C1 C2 122.3(4) . . ?
N2 C1 H1 116(3) . . ?
C2 C1 H1 121(3) . . ?
C3 C2 C1 118.3(4) . . ?
C3 C2 H2 122(3) . . ?
C1 C2 H2 119(3) . . ?
C4 C3 C2 119.6(4) . . ?
C4 C3 H3 119(3) . . ?
C2 C3 H3 121(3) . . ?
C3 C4 C5 119.2(4) . . ?
C3 C4 H4 123(3) . . ?
C5 C4 H4 118(3) . . ?
N2 C5 C4 120.8(3) . . ?
N2 C5 C6 115.3(3) . . ?
C4 C5 C6 123.9(3) . . ?
O1 C6 O2 112.3(3) . . ?
O1 C6 C5 110.0(3) . . ?
O2 C6 C5 104.0(3) . . ?
O1 C6 C7 109.2(3) . . ?
O2 C6 C7 109.8(3) . . ?
C5 C6 C7 111.5(3) . . ?
C6 O2 C12 115.0(3) . . ?
N1 C7 C8 121.3(3) . . ?
N1 C7 C6 115.3(3) . . ?
C8 C7 C6 123.2(3) . . ?
C9 C8 C7 119.1(4) . . ?
C9 C8 H8 121(3) . . ?
C7 C8 H8 120(3) . . ?
C10 C9 C8 120.0(4) . . ?
C10 C9 H9 124(3) . . ?
C8 C9 H9 116(3) . . ?
C9 C10 C11 118.6(4) . . ?
C9 C10 H10 124(3) . . ?
C11 C10 H10 117(3) . . ?
N1 C11 C10 121.7(4) . . ?
N1 C11 H11 116(3) . . ?
C10 C11 H11 122(3) . . ?
O2 C12 H12A 115(3) . . ?
O2 C12 H12B 112(3) . . ?
H12A C12 H12B 109(5) . . ?
O2 C12 H12C 112(4) . . ?
H12A C12 H12C 103(5) . . ?
H12B C12 H12C 105(5) . . ?
N11 C21 C22 122.2(4) . . ?
N11 C21 H21 116(3) . . ?
C22 C21 H21 122(3) . . ?
C21 C22 C23 118.7(4) . . ?
C21 C22 H22 118(3) . . ?
C23 C22 H22 123(3) . . ?
C22 C23 C24 119.9(4) . . ?
C22 C23 H23 125(3) . . ?
C24 C23 H23 115(3) . . ?
C23 C24 C25 118.7(4) . . ?
C23 C24 H24 125(3) . . ?
C25 C24 H24 117(3) . . ?
N11 C25 C24 121.0(3) . . ?
N11 C25 C26 115.1(3) . . ?
C24 C25 C26 123.8(3) . . ?
O11 C26 O12 112.3(3) . . ?
O11 C26 C25 109.7(3) . . ?
O12 C26 C25 103.3(3) . . ?
O11 C26 C27 109.4(3) . . ?
O12 C26 C27 108.8(3) . . ?
C25 C26 C27 113.2(3) . . ?
C26 O12 C32 116.0(3) . . ?
N12 C27 C28 121.1(3) . . ?
N12 C27 C26 114.9(3) . . ?
C28 C27 C26 123.7(3) . . ?
C27 C28 C29 118.4(4) . . ?
C27 C28 H28 122(3) . . ?
C29 C28 H28 120(3) . . ?
C30 C29 C28 120.6(4) . . ?
C30 C29 H29 121(3) . . ?
C28 C29 H29 118(3) . . ?
C29 C30 C31 118.3(4) . . ?
C29 C30 H30 121(3) . . ?
C31 C30 H30 121(3) . . ?
N12 C31 C30 122.4(4) . . ?
N12 C31 H31 115(3) . . ?
C30 C31 H31 123(3) . . ?
O12 C32 H32A 116(3) . . ?
O12 C32 H32B 118(4) . . ?
H32A C32 H32B 100(5) . . ?
O12 C32 H32C 106(5) . . ?
H32A C32 H32C 112(6) . . ?
H32B C32 H32C 105(6) . . ?
O21 C41 O22 125.4(3) . . ?
O21 C41 C42 117.0(3) . . ?
O22 C41 C42 117.5(3) . . ?
C47 C42 C43 119.2(3) . . ?
C47 C42 C41 120.5(3) . . ?
C43 C42 C41 120.3(3) . . ?
C42 C43 C44 120.2(4) . . ?
C42 C43 H43 121(3) . . ?
C44 C43 H43 119(3) . . ?
C45 C44 C43 119.8(5) . . ?
C45 C44 H44 120(3) . . ?
C43 C44 H44 120(3) . . ?
C46 C45 C44 119.9(4) . . ?
C46 C45 H45 119(3) . . ?
C44 C45 H45 121(3) . . ?
C45 C46 C47 120.9(4) . . ?
C45 C46 H46 117(4) . . ?
C47 C46 H46 121(4) . . ?
C42 C47 C46 119.9(4) . . ?
C42 C47 H47 118(2) . . ?
C46 C47 H47 122(3) . . ?
O31 C51 O32 124.8(3) . . ?
O31 C51 C52 118.0(3) . . ?
O32 C51 C52 117.2(3) . . ?
C57 C52 C53 119.5(4) . . ?
C57 C52 C51 119.5(3) . . ?
C53 C52 C51 120.9(3) . . ?
C52 C53 C54 120.3(4) . . ?
C52 C53 H53 118(2) . . ?
C54 C53 H53 121(2) . . ?
C53 C54 C55 119.7(4) . . ?
C53 C54 H54 116(3) . . ?
C55 C54 H54 124(3) . . ?
C56 C55 C54 120.1(4) . . ?
C56 C55 H55 122(3) . . ?
C54 C55 H55 118(3) . . ?
C55 C56 C57 120.2(4) . . ?
C55 C56 H56 119(3) . . ?
C57 C56 H56 121(3) . . ?
C52 C57 C56 120.1(4) . . ?
C52 C57 H57 119(3) . . ?
C56 C57 H57 121(3) . . ?
N23 N22 N21 177.4(4) . . ?
N26 N25 N24 176.2(5) . . ?
N27 N28 N29 176.9(4) . . ?
N32 N31 N30 176.8(4) . . ?

loop_
_geom_bond_atom_site_label_1
_geom_bond_atom_site_label_2
_geom_bond_distance
_geom_bond_site_symmetry_2
_geom_bond_publ_flag
Cu1 O21 1.932(2) . ?
Cu1 O1 1.956(2) . ?
Cu1 N1 1.966(3) . ?
Cu1 N21 1.986(3) . ?
Cu1 N21 2.476(3) 3_565 ?
Cu2 N24 1.934(3) . ?
Cu2 O22 1.950(3) . ?
Cu2 O1 1.958(2) . ?
Cu2 N2 2.006(3) . ?
Cu3 O31 1.919(3) . ?
Cu3 N29 1.920(4) . ?
Cu3 O11 1.952(2) . ?
Cu3 N11 1.966(3) . ?
Cu3 Cu4 3.0263(16) . ?
Cu4 O32 1.941(3) . ?
Cu4 O11 1.949(2) . ?
Cu4 N12 1.962(3) . ?
Cu4 N30 1.989(3) . ?
O1 C6 1.393(4) . ?
N1 C7 1.338(4) . ?
N1 C11 1.350(4) . ?
N2 C5 1.331(5) . ?
N2 C1 1.340(5) . ?
O11 C26 1.397(4) . ?
N11 C25 1.336(4) . ?
N11 C21 1.340(5) . ?
N12 C31 1.343(5) . ?
N12 C27 1.347(4) . ?
O21 C41 1.260(4) . ?
O22 C41 1.261(4) . ?
O31 C51 1.254(4) . ?
O32 C51 1.267(4) . ?
N21 N22 1.212(4) . ?
N21 Cu1 2.476(3) 3_565 ?
N24 N25 1.161(5) . ?
N27 N28 1.141(5) . ?
N29 N28 1.195(5) . ?
N30 N31 1.215(4) . ?
C1 C2 1.379(6) . ?
C1 H1 0.86(4) . ?
C2 C3 1.377(6) . ?
C2 H2 0.99(4) . ?
C3 C4 1.373(6) . ?
C3 H3 1.00(5) . ?
C4 C5 1.396(5) . ?
C4 H4 0.93(4) . ?
C5 C6 1.533(5) . ?
C6 O2 1.407(4) . ?
C6 C7 1.536(5) . ?
O2 C12 1.438(5) . ?
C7 C8 1.378(5) . ?
C8 C9 1.374(6) . ?
C8 H8 0.92(4) . ?
C9 C10 1.370(6) . ?
C9 H9 1.01(5) . ?
C10 C11 1.379(5) . ?
C10 H10 0.96(4) . ?
C11 H11 0.95(4) . ?
C12 H12A 1.01(6) . ?
C12 H12B 0.91(5) . ?
C12 H12C 0.93(7) . ?
C21 C22 1.367(6) . ?
C21 H21 0.92(4) . ?
C22 C23 1.371(6) . ?
C22 H22 0.98(5) . ?
C23 C24 1.374(6) . ?
C23 H23 0.89(4) . ?
C24 C25 1.391(5) . ?
C24 H24 0.84(4) . ?
C25 C26 1.530(5) . ?
C26 O12 1.413(4) . ?
C26 C27 1.538(5) . ?
O12 C32 1.430(6) . ?
C27 C28 1.376(5) . ?
C28 C29 1.384(6) . ?
C28 H28 0.99(5) . ?
C29 C30 1.361(7) . ?
C29 H29 1.02(5) . ?
C30 C31 1.368(6) . ?
C30 H30 1.03(5) . ?
C31 H31 1.00(5) . ?
C32 H32A 1.05(6) . ?
C32 H32B 1.11(8) . ?
C32 H32C 0.84(7) . ?
C41 C42 1.498(5) . ?
C42 C47 1.376(5) . ?
C42 C43 1.377(6) . ?
C43 C44 1.391(6) . ?
C43 H43 0.97(5) . ?
C44 C45 1.376(7) . ?
C44 H44 0.97(6) . ?
C45 C46 1.347(7) . ?
C45 H45 1.03(6) . ?
C46 C47 1.387(6) . ?
C46 H46 0.80(5) . ?
C47 H47 0.90(4) . ?
C51 C52 1.495(5) . ?
C52 C57 1.375(5) . ?
C52 C53 1.378(5) . ?
C53 C54 1.383(6) . ?
C53 H53 0.97(4) . ?
C54 C55 1.384(7) . ?
C54 H54 0.93(5) . ?
C55 C56 1.360(7) . ?
C55 H55 1.01(5) . ?
C56 C57 1.389(6) . ?
C56 H56 0.91(5) . ?
C57 H57 0.94(5) . ?
N22 N23 1.135(5) . ?
N25 N26 1.147(6) . ?
N31 N32 1.141(5) . ?
